data_4503902
loop_
_publ_author_name
'Chen, Lianqing'
'Yang, Chuluo'
'Li, Ming'
'Qin, Jingui'
'Gao, Jia'
'You, Han'
'Ma, Dongge'

_publ_section_title
;
 Supramolecular Architectures, Photophysics, and Electroluminescence of
 1,3,4-Oxadiazole-Based Iridium(III) Complexes:&#x00A0; From \m-Dichloro
 Bridged Dimer to Mononuclear Complexes
;
_journal_issue 1
_journal_name_full 'Crystal Growth &amp; Design'
_journal_page_first 39
_journal_paper_doi 10.1021/cg060323s
_journal_volume 7
_journal_year 2007
_chemical_formula_sum 'C38 H35 Cl2 Ir N4 O4'
_chemical_formula_weight 874.80
_chemical_name_systematic
;

Bis(2, 5-di-p-tolyl-1, 3, 4-oxadiazolyl-C2,N)iridium
(acetylacetonate)

;
_space_group_IT_number 2
_symmetry_cell_setting triclinic
_symmetry_space_group_name_Hall '-P 1'
_symmetry_space_group_name_H-M 'P -1'
_atom_sites_solution_hydrogens geom
_atom_sites_solution_primary direct
_atom_sites_solution_secondary difmap
_audit_creation_method SHELXL-97
_cell_angle_alpha 92.3960(10)
_cell_angle_beta 108.3660(10)
_cell_angle_gamma 98.2710(10)
_cell_formula_units_Z 2
_cell_length_a 10.2710(8)
_cell_length_b 13.3034(10)
_cell_length_c 14.1672(11)
_cell_measurement_reflns_used 4761
_cell_measurement_temperature 273(2)
_cell_measurement_theta_max 25.25
_cell_measurement_theta_min 2.17
_cell_volume 1810.2(2)
_computing_cell_refinement 'Bruker SMART'
_computing_data_collection 'Bruker SMART'
_computing_data_reduction 'Bruker SAINT'
_computing_molecular_graphics 'Bruker SHELXTL'
_computing_publication_material 'Bruker SHELXTL'
_computing_structure_refinement 'SHELXL-97 (Sheldrick, 1997)'
_computing_structure_solution 'SHELXS-97 (Sheldrick, 1990)'
_diffrn_ambient_temperature 273(2)
_diffrn_measured_fraction_theta_full 0.971
_diffrn_measured_fraction_theta_max 0.971
_diffrn_measurement_device_type 'CCD area detector'
_diffrn_measurement_method 'phi and omega scans'
_diffrn_radiation_monochromator graphite
_diffrn_radiation_source 'fine-focus sealed tube'
_diffrn_radiation_type MoK\a
_diffrn_radiation_wavelength 0.71073
_diffrn_reflns_av_R_equivalents 0.0741
_diffrn_reflns_av_sigmaI/netI 0.0844
_diffrn_reflns_limit_h_max 13
_diffrn_reflns_limit_h_min -9
_diffrn_reflns_limit_k_max 15
_diffrn_reflns_limit_k_min -17
_diffrn_reflns_limit_l_max 15
_diffrn_reflns_limit_l_min -18
_diffrn_reflns_number 11845
_diffrn_reflns_theta_full 27.50
_diffrn_reflns_theta_max 27.50
_diffrn_reflns_theta_min 2.07
_exptl_absorpt_coefficient_mu 3.881
_exptl_absorpt_correction_T_max 0.6531
_exptl_absorpt_correction_T_min 0.4438
_exptl_absorpt_correction_type none
_exptl_crystal_density_diffrn 1.605
_exptl_crystal_density_meas 0
_exptl_crystal_density_method 'not measured'
_exptl_crystal_F_000 868
_exptl_crystal_size_max 0.25
_exptl_crystal_size_mid 0.19
_exptl_crystal_size_min 0.12
_refine_diff_density_max 1.515
_refine_diff_density_min -1.722
_refine_diff_density_rms 0.112
_refine_ls_extinction_coef 0.00083(8)
_refine_ls_extinction_expression Fc^*^=kFc[1+0.001xFc^2^\l^3^/sin(2\q)]^-1/4^
_refine_ls_extinction_method SHELXL
_refine_ls_goodness_of_fit_ref 1.119
_refine_ls_hydrogen_treatment mixed
_refine_ls_matrix_type full
_refine_ls_number_parameters 449
_refine_ls_number_reflns 8077
_refine_ls_number_restraints 0
_refine_ls_restrained_S_all 1.119
_refine_ls_R_factor_all 0.0479
_refine_ls_R_factor_gt 0.0392
_refine_ls_shift/su_max 0.555
_refine_ls_shift/su_mean 0.015
_refine_ls_structure_factor_coef Fsqd
_refine_ls_weighting_details 'calc w=1/[\s^2^(Fo^2^)+(0.0000P)^2^+0.0000P] where P=(Fo^2^+2Fc^2^)/3'
_refine_ls_weighting_scheme calc
_refine_ls_wR_factor_gt 0.0698
_refine_ls_wR_factor_ref 0.0716
_reflns_number_gt 6669
_reflns_number_total 8077
_reflns_threshold_expression >2sigma(I)
_cod_data_source_file cg060323ssi20060601_020341.cif
_cod_data_source_block complex_2
_cod_depositor_comments
;
The following automatic conversions were performed:

'_symmetry_cell_setting' value 'Triclinic' changed to 'triclinic'
according to /home/saulius/struct/CIF-dictionaries/cif_core.dic
dictionary named 'cif_core.dic' version 2.4.1 from 2010-06-29.

Automatic conversion script
Id: cif_fix_values 1715 2011-07-08 13:25:40Z adriana 
;
_cod_original_sg_symbol_H-M P-1
_cod_database_code 4503902

loop_
_symmetry_equiv_pos_as_xyz
'x, y, z'
'-x, -y, -z'

loop_
_atom_site_label
_atom_site_type_symbol
_atom_site_fract_x
_atom_site_fract_y
_atom_site_fract_z
_atom_site_U_iso_or_equiv
_atom_site_adp_type
_atom_site_occupancy
_atom_site_symmetry_multiplicity
_atom_site_calc_flag
_atom_site_refinement_flags
C1 C 0.7636(5) 0.3667(4) 0.3289(3) 0.0441(12) Uani 1 1 d .
C2 C 0.7295(5) 0.3264(4) 0.2260(3) 0.0399(11) Uani 1 1 d .
C3 C 0.8419(5) 0.3482(4) 0.1901(3) 0.0423(12) Uani 1 1 d .
H3 H 0.8281 0.3255 0.1241 0.051 Uiso 1 1 calc R
C4 C 0.9703(6) 0.4002(4) 0.2446(4) 0.0497(13) Uani 1 1 d .
C5 C 0.9969(6) 0.4349(5) 0.3458(4) 0.0609(16) Uani 1 1 d .
H5 H 1.0842 0.4694 0.3844 0.073 Uiso 1 1 calc R
C6 C 0.8914(6) 0.4167(5) 0.3858(4) 0.0611(17) Uani 1 1 d .
H6 H 0.9072 0.4386 0.4522 0.073 Uiso 1 1 calc R
C7 C 1.0843(6) 0.4205(5) 0.1986(4) 0.0748(19) Uani 1 1 d .
H7A H 1.1650 0.3951 0.2385 0.112 Uiso 1 1 calc R
H7B H 1.1075 0.4926 0.1959 0.112 Uiso 1 1 calc R
H7C H 1.0531 0.3868 0.1323 0.112 Uiso 1 1 calc R
C8 C 0.6429(5) 0.3488(4) 0.3585(3) 0.0442(12) Uani 1 1 d .
C9 C 0.4894(6) 0.3413(4) 0.4316(3) 0.0466(13) Uani 1 1 d .
C10 C 0.4346(6) 0.3566(4) 0.5143(3) 0.0475(13) Uani 1 1 d .
C11 C 0.3016(6) 0.3173(5) 0.5046(4) 0.0648(17) Uani 1 1 d .
H11 H 0.2438 0.2820 0.4446 0.078 Uiso 1 1 calc R
C12 C 0.2507(7) 0.3293(5) 0.5836(4) 0.0692(18) Uani 1 1 d .
H12 H 0.1581 0.3036 0.5745 0.083 Uiso 1 1 calc R
C13 C 0.3321(8) 0.3772(5) 0.6733(4) 0.0625(17) Uani 1 1 d .
C14 C 0.2778(8) 0.3849(6) 0.7593(4) 0.086(2) Uani 1 1 d .
H14A H 0.3419 0.3638 0.8175 0.129 Uiso 1 1 calc R
H14B H 0.1891 0.3416 0.7432 0.129 Uiso 1 1 calc R
H14C H 0.2677 0.4543 0.7724 0.129 Uiso 1 1 calc R
C15 C 0.4649(7) 0.4198(5) 0.6820(4) 0.074(2) Uani 1 1 d .
H15 H 0.5208 0.4569 0.7416 0.089 Uiso 1 1 calc R
C16 C 0.5192(6) 0.4095(5) 0.6046(4) 0.0672(18) Uani 1 1 d .
H16 H 0.6109 0.4376 0.6130 0.081 Uiso 1 1 calc R
C17 C 0.3448(6) 0.3898(4) 0.0474(3) 0.0456(13) Uani 1 1 d .
C18 C 0.2362(6) 0.3084(5) 0.0125(4) 0.0537(14) Uani 1 1 d .
H18 H 0.1557 0.3227 -0.0338 0.064 Uiso 1 1 calc R
C19 C 0.2316(5) 0.2087(4) 0.0373(3) 0.0446(12) Uani 1 1 d .
C20 C 0.3179(7) 0.4940(5) 0.0179(4) 0.0629(16) Uani 1 1 d .
H20A H 0.3034 0.5318 0.0718 0.094 Uiso 1 1 calc R
H20B H 0.2367 0.4874 -0.0402 0.094 Uiso 1 1 calc R
H20C H 0.3966 0.5293 0.0032 0.094 Uiso 1 1 calc R
C21 C 0.0998(6) 0.1346(5) -0.0081(4) 0.0682(17) Uani 1 1 d .
H21A H 0.1129 0.0686 0.0146 0.102 Uiso 1 1 calc R
H21B H 0.0750 0.1302 -0.0795 0.102 Uiso 1 1 calc R
H21C H 0.0267 0.1573 0.0116 0.102 Uiso 1 1 calc R
C22 C 0.6536(6) -0.0792(5) 0.2447(4) 0.0630(16) Uani 1 1 d .
H22 H 0.6745 -0.1441 0.2571 0.076 Uiso 1 1 calc R
C23 C 0.6589(6) -0.0387(4) 0.1577(4) 0.0590(16) Uani 1 1 d .
H23 H 0.6836 -0.0764 0.1111 0.071 Uiso 1 1 calc R
C24 C 0.6278(5) 0.0571(4) 0.1399(4) 0.0468(12) Uani 1 1 d .
C25 C 0.5895(5) 0.1217(4) 0.2084(3) 0.0412(12) Uani 1 1 d .
C26 C 0.5867(5) 0.0746(4) 0.2941(3) 0.0477(13) Uani 1 1 d .
H26 H 0.5629 0.1111 0.3419 0.057 Uiso 1 1 calc R
C27 C 0.6166(6) -0.0222(5) 0.3136(4) 0.0550(14) Uani 1 1 d .
C28 C 0.6055(8) -0.0675(5) 0.4077(4) 0.081(2) Uani 1 1 d .
H28A H 0.5479 -0.1334 0.3903 0.121 Uiso 1 1 calc R
H28B H 0.5651 -0.0235 0.4418 0.121 Uiso 1 1 calc R
H28C H 0.6966 -0.0742 0.4505 0.121 Uiso 1 1 calc R
C29 C 0.6281(5) 0.1113(4) 0.0533(3) 0.0437(12) Uani 1 1 d .
C30 C 0.6653(5) 0.1709(4) -0.0743(3) 0.0453(13) Uani 1 1 d .
C31 C 0.7155(6) 0.1738(4) -0.1598(4) 0.0496(14) Uani 1 1 d .
C32 C 0.7373(6) 0.0857(5) -0.2045(4) 0.0562(15) Uani 1 1 d .
H32 H 0.7200 0.0228 -0.1806 0.067 Uiso 1 1 calc R
C33 C 0.7855(7) 0.0934(5) -0.2854(4) 0.0650(18) Uani 1 1 d .
H33 H 0.7999 0.0343 -0.3154 0.078 Uiso 1 1 calc R
C34 C 0.8124(7) 0.1829(6) -0.3224(4) 0.0694(19) Uani 1 1 d .
C35 C 0.7909(9) 0.2698(6) -0.2764(5) 0.104(3) Uani 1 1 d .
H35 H 0.8087 0.3326 -0.3004 0.124 Uiso 1 1 calc R
C36 C 0.7436(8) 0.2651(5) -0.1959(5) 0.086(2) Uani 1 1 d .
H36 H 0.7307 0.3246 -0.1657 0.104 Uiso 1 1 calc R
C37 C 0.8653(9) 0.1906(6) -0.4115(5) 0.106(3) Uani 1 1 d .
H37A H 0.9133 0.2585 -0.4096 0.159 Uiso 1 1 calc R
H37B H 0.7881 0.1752 -0.4723 0.159 Uiso 1 1 calc R
H37C H 0.9279 0.1428 -0.4086 0.159 Uiso 1 1 calc R
C38 C 0.9592(8) 0.1379(7) 0.3117(5) 0.102(3) Uani 1 1 d .
H38A H 0.9501 0.2070 0.3298 0.123 Uiso 1 1 calc R
H38B H 0.8669 0.1015 0.2748 0.123 Uiso 1 1 calc R
Cl2 Cl 1.0577(4) 0.1423(2) 0.23566(19) 0.1680(15) Uani 1 1 d .
Cl1 Cl 1.0220(2) 0.0816(2) 0.41688(14) 0.1093(7) Uani 1 1 d .
Ir1 Ir 0.53668(2) 0.252725(15) 0.161884(13) 0.03764(7) Uani 1 1 d .
N1 N 0.5244(4) 0.3028(3) 0.2957(3) 0.0397(9) Uani 1 1 d .
N2 N 0.4233(4) 0.2973(3) 0.3433(3) 0.0440(10) Uani 1 1 d .
N3 N 0.5860(4) 0.1981(3) 0.0439(3) 0.0424(10) Uani 1 1 d .
N4 N 0.6109(4) 0.2396(3) -0.0396(3) 0.0452(10) Uani 1 1 d .
O1 O 0.4664(4) 0.3864(3) 0.1038(2) 0.0458(9) Uani 1 1 d .
O2 O 0.3309(4) 0.1723(3) 0.0978(2) 0.0480(9) Uani 1 1 d .
O3 O 0.6275(4) 0.3751(3) 0.4472(2) 0.0486(9) Uani 1 1 d .
O4 O 0.6791(4) 0.0882(3) -0.0204(2) 0.0476(9) Uani 1 1 d .

loop_
_atom_site_aniso_label
_atom_site_aniso_U_11
_atom_site_aniso_U_22
_atom_site_aniso_U_33
_atom_site_aniso_U_23
_atom_site_aniso_U_13
_atom_site_aniso_U_12
C1 0.042(3) 0.049(3) 0.043(3) -0.006(2) 0.019(2) 0.005(3)
C2 0.042(3) 0.034(3) 0.050(3) -0.004(2) 0.025(2) 0.008(2)
C3 0.047(3) 0.037(3) 0.040(3) -0.007(2) 0.014(2) 0.004(2)
C4 0.044(3) 0.050(3) 0.058(3) -0.007(3) 0.023(3) 0.004(3)
C5 0.041(3) 0.070(4) 0.062(3) -0.016(3) 0.015(3) -0.012(3)
C6 0.041(3) 0.085(5) 0.050(3) -0.029(3) 0.018(3) -0.012(3)
C7 0.063(4) 0.082(5) 0.086(4) -0.013(4) 0.046(4) -0.009(4)
C8 0.041(3) 0.051(3) 0.040(3) -0.009(2) 0.015(2) 0.003(3)
C9 0.045(3) 0.049(3) 0.046(3) -0.006(2) 0.020(3) 0.001(3)
C10 0.053(4) 0.055(4) 0.042(3) 0.000(2) 0.024(3) 0.012(3)
C11 0.059(4) 0.077(5) 0.057(3) -0.020(3) 0.031(3) -0.011(3)
C12 0.065(4) 0.078(5) 0.073(4) -0.004(3) 0.039(4) 0.002(4)
C13 0.091(5) 0.058(4) 0.053(3) 0.003(3) 0.040(4) 0.020(4)
C14 0.119(7) 0.088(6) 0.077(4) 0.004(4) 0.068(4) 0.018(5)
C15 0.086(5) 0.090(5) 0.049(3) -0.016(3) 0.030(3) 0.006(4)
C16 0.053(4) 0.091(5) 0.054(3) -0.013(3) 0.021(3) -0.003(4)
C17 0.058(4) 0.046(3) 0.040(3) -0.003(2) 0.024(3) 0.016(3)
C18 0.043(4) 0.070(4) 0.048(3) 0.005(3) 0.014(3) 0.016(3)
C19 0.037(3) 0.057(4) 0.041(3) -0.006(2) 0.018(2) 0.004(3)
C20 0.072(5) 0.059(4) 0.064(3) 0.010(3) 0.025(3) 0.024(3)
C21 0.047(4) 0.074(5) 0.072(4) -0.002(3) 0.012(3) -0.007(3)
C22 0.068(4) 0.047(4) 0.073(4) 0.013(3) 0.018(3) 0.016(3)
C23 0.062(4) 0.045(4) 0.066(3) -0.007(3) 0.012(3) 0.019(3)
C24 0.043(3) 0.039(3) 0.054(3) -0.002(2) 0.012(2) 0.003(2)
C25 0.034(3) 0.052(3) 0.032(2) -0.011(2) 0.008(2) 0.001(2)
C26 0.045(3) 0.049(3) 0.045(3) -0.002(2) 0.011(2) 0.004(3)
C27 0.047(4) 0.053(4) 0.060(3) 0.008(3) 0.011(3) 0.003(3)
C28 0.089(6) 0.073(5) 0.079(4) 0.024(4) 0.023(4) 0.015(4)
C29 0.047(3) 0.038(3) 0.041(3) -0.009(2) 0.010(2) 0.006(2)
C30 0.046(3) 0.043(3) 0.045(3) -0.008(2) 0.015(2) 0.005(3)
C31 0.050(4) 0.051(4) 0.049(3) -0.005(3) 0.019(3) 0.009(3)
C32 0.058(4) 0.054(4) 0.057(3) -0.007(3) 0.019(3) 0.013(3)
C33 0.078(5) 0.065(5) 0.063(4) -0.005(3) 0.034(3) 0.024(4)
C34 0.078(5) 0.074(5) 0.068(4) -0.005(4) 0.040(4) 0.019(4)
C35 0.175(9) 0.069(5) 0.115(6) 0.026(4) 0.103(6) 0.042(6)
C36 0.129(7) 0.063(5) 0.097(5) -0.005(4) 0.076(5) 0.025(5)
C37 0.147(8) 0.110(7) 0.095(5) 0.008(5) 0.085(6) 0.028(6)
C38 0.070(6) 0.110(7) 0.119(6) 0.040(5) 0.017(4) 0.013(5)
Cl2 0.288(4) 0.146(3) 0.162(2) 0.070(2) 0.159(3) 0.119(3)
Cl1 0.1149(19) 0.133(2) 0.0912(12) 0.0225(12) 0.0406(12) 0.0380(16)
Ir1 0.03689(12) 0.03474(11) 0.03878(11) -0.00692(8) 0.01157(8) 0.00251(8)
N1 0.036(2) 0.038(2) 0.043(2) -0.0092(18) 0.0143(19) -0.0015(19)
N2 0.040(3) 0.048(3) 0.046(2) -0.007(2) 0.021(2) 0.002(2)
N3 0.043(3) 0.038(3) 0.039(2) -0.0103(18) 0.0070(19) 0.003(2)
N4 0.050(3) 0.044(3) 0.042(2) -0.0077(19) 0.017(2) 0.004(2)
O1 0.049(2) 0.043(2) 0.0447(18) -0.0046(15) 0.0139(17) 0.0086(18)
O2 0.044(2) 0.044(2) 0.0526(19) -0.0057(16) 0.0145(17) 0.0034(18)
O3 0.042(2) 0.062(3) 0.0407(18) -0.0135(16) 0.0173(16) -0.0016(18)
O4 0.053(2) 0.043(2) 0.0494(19) -0.0092(17) 0.0218(17) 0.0098(18)

loop_
_atom_type_symbol
_atom_type_description
_atom_type_scat_dispersion_real
_atom_type_scat_dispersion_imag
_atom_type_scat_source
C C 0.0033 0.0016 'International Tables Vol C Tables 4.2.6.8 and 6.1.1.4'
H H 0.0000 0.0000 'International Tables Vol C Tables 4.2.6.8 and 6.1.1.4'
N N 0.0061 0.0033 'International Tables Vol C Tables 4.2.6.8 and 6.1.1.4'
O O 0.0106 0.0060 'International Tables Vol C Tables 4.2.6.8 and 6.1.1.4'
Cl Cl 0.1484 0.1585 'International Tables Vol C Tables 4.2.6.8 and 6.1.1.4'
Ir Ir -1.4442 7.9887 'International Tables Vol C Tables 4.2.6.8 and 6.1.1.4'

loop_
_geom_angle_atom_site_label_1
_geom_angle_atom_site_label_2
_geom_angle_atom_site_label_3
_geom_angle
C6 C1 C8 126.3(4)
C6 C1 C2 124.2(5)
C8 C1 C2 109.5(5)
C3 C2 C1 112.2(5)
C3 C2 Ir1 132.0(3)
C1 C2 Ir1 115.8(3)
C4 C3 C2 125.0(4)
C3 C4 C5 119.5(5)
C3 C4 C7 120.9(5)
C5 C4 C7 119.6(5)
C6 C5 C4 118.6(5)
C1 C6 C5 120.4(5)
N1 C8 O3 110.2(4)
N1 C8 C1 120.6(4)
O3 C8 C1 129.2(4)
N2 C9 O3 113.6(4)
N2 C9 C10 127.9(5)
O3 C9 C10 118.6(4)
C11 C10 C16 118.8(5)
C11 C10 C9 120.5(5)
C16 C10 C9 120.8(5)
C10 C11 C12 120.6(5)
C13 C12 C11 121.9(6)
C15 C13 C12 117.5(5)
C15 C13 C14 121.3(6)
C12 C13 C14 121.3(7)
C13 C15 C16 122.1(6)
C10 C16 C15 119.1(6)
O1 C17 C18 126.5(5)
O1 C17 C20 115.2(5)
C18 C17 C20 118.3(5)
C19 C18 C17 128.8(5)
O2 C19 C18 126.0(5)
O2 C19 C21 115.0(5)
C18 C19 C21 118.9(5)
C27 C22 C23 119.4(5)
C24 C23 C22 120.1(5)
C23 C24 C29 127.5(5)
C23 C24 C25 123.9(5)
C29 C24 C25 108.6(4)
C26 C25 C24 112.1(5)
C26 C25 Ir1 131.3(4)
C24 C25 Ir1 116.4(3)
C27 C26 C25 125.1(5)
C22 C27 C26 119.5(5)
C22 C27 C28 119.8(5)
C26 C27 C28 120.7(5)
N3 C29 O4 110.9(4)
N3 C29 C24 120.1(4)
O4 C29 C24 128.7(4)
N4 C30 O4 113.7(4)
N4 C30 C31 128.0(5)
O4 C30 C31 118.2(4)
C36 C31 C32 119.2(5)
C36 C31 C30 119.5(5)
C32 C31 C30 121.3(5)
C33 C32 C31 118.6(6)
C34 C33 C32 122.8(5)
C33 C34 C35 117.6(6)
C33 C34 C37 122.4(6)
C35 C34 C37 119.9(7)
C36 C35 C34 121.1(7)
C31 C36 C35 120.6(6)
Cl1 C38 Cl2 114.7(4)
C25 Ir1 C2 92.06(19)
C25 Ir1 N3 79.92(17)
C2 Ir1 N3 91.40(16)
C25 Ir1 N1 93.47(16)
C2 Ir1 N1 79.96(17)
N3 Ir1 N1 168.97(15)
C25 Ir1 O1 175.60(16)
C2 Ir1 O1 92.09(16)
N3 Ir1 O1 98.51(14)
N1 Ir1 O1 88.71(13)
C25 Ir1 O2 86.83(17)
C2 Ir1 O2 178.17(16)
N3 Ir1 O2 89.85(14)
N1 Ir1 O2 98.64(14)
O1 Ir1 O2 89.06(14)
C8 N1 N2 108.7(4)
C8 N1 Ir1 113.8(3)
N2 N1 Ir1 137.4(3)
C9 N2 N1 104.2(4)
C29 N3 N4 108.8(4)
C29 N3 Ir1 114.8(3)
N4 N3 Ir1 135.1(3)
C30 N4 N3 103.5(4)
C17 O1 Ir1 124.7(4)
C19 O2 Ir1 124.1(3)
C8 O3 C9 103.4(4)
C29 O4 C30 102.9(4)

loop_
_geom_bond_atom_site_label_1
_geom_bond_atom_site_label_2
_geom_bond_distance
C1 C6 1.360(7)
C1 C8 1.422(7)
C1 C2 1.447(6)
C2 C3 1.401(6)
C2 Ir1 1.986(5)
C3 C4 1.366(7)
C4 C5 1.417(6)
C4 C7 1.507(7)
C5 C6 1.370(7)
C8 N1 1.306(6)
C8 O3 1.353(5)
C9 N2 1.288(6)
C9 O3 1.369(6)
C9 C10 1.469(6)
C10 C11 1.352(8)
C10 C16 1.391(7)
C11 C12 1.388(6)
C12 C13 1.354(9)
C13 C15 1.365(9)
C13 C14 1.496(6)
C15 C16 1.387(7)
C17 O1 1.261(6)
C17 C18 1.387(8)
C17 C20 1.502(7)
C18 C19 1.384(7)
C19 O2 1.280(6)
C19 C21 1.495(8)
C22 C27 1.388(7)
C22 C23 1.379(7)
C23 C24 1.373(7)
C24 C29 1.450(7)
C24 C25 1.450(6)
C25 C26 1.396(7)
C25 Ir1 1.978(5)
C26 C27 1.386(7)
C27 C28 1.514(7)
C29 N3 1.287(6)
C29 O4 1.350(5)
C30 N4 1.293(5)
C30 O4 1.364(6)
C30 C31 1.458(6)
C31 C36 1.365(8)
C31 C32 1.389(7)
C32 C33 1.387(7)
C33 C34 1.348(9)
C34 C35 1.383(8)
C34 C37 1.525(7)
C35 C36 1.374(7)
C38 Cl1 1.680(7)
C38 Cl2 1.692(7)
Ir1 N3 2.029(4)
Ir1 N1 2.031(3)
Ir1 O1 2.116(3)
Ir1 O2 2.120(4)
N1 N2 1.401(5)
N3 N4 1.405(5)

loop_
_geom_torsion_atom_site_label_1
_geom_torsion_atom_site_label_2
_geom_torsion_atom_site_label_3
_geom_torsion_atom_site_label_4
_geom_torsion
C6 C1 C2 C3 -2.3(7)
C8 C1 C2 C3 175.7(4)
C6 C1 C2 Ir1 178.1(5)
C8 C1 C2 Ir1 -4.0(5)
C1 C2 C3 C4 0.7(7)
Ir1 C2 C3 C4 -179.7(4)
C2 C3 C4 C5 0.9(8)
C2 C3 C4 C7 -179.5(5)
C3 C4 C5 C6 -1.2(8)
C7 C4 C5 C6 179.3(5)
C8 C1 C6 C5 -175.4(5)
C2 C1 C6 C5 2.2(9)
C4 C5 C6 C1 -0.4(9)
C6 C1 C8 N1 177.5(6)
C2 C1 C8 N1 -0.4(7)
C6 C1 C8 O3 -0.9(9)
C2 C1 C8 O3 -178.9(5)
N2 C9 C10 C11 3.9(8)
O3 C9 C10 C11 -174.8(5)
N2 C9 C10 C16 -177.6(6)
O3 C9 C10 C16 3.8(7)
C16 C10 C11 C12 -0.3(9)
C9 C10 C11 C12 178.3(5)
C10 C11 C12 C13 -2.1(9)
C11 C12 C13 C15 4.2(9)
C11 C12 C13 C14 -176.9(6)
C12 C13 C15 C16 -4.1(9)
C14 C13 C15 C16 177.0(6)
C11 C10 C16 C15 0.4(9)
C9 C10 C16 C15 -178.2(5)
C13 C15 C16 C10 1.9(9)
O1 C17 C18 C19 6.1(9)
C20 C17 C18 C19 -172.8(4)
C17 C18 C19 O2 -1.1(8)
C17 C18 C19 C21 177.9(5)
C27 C22 C23 C24 0.0(9)
C22 C23 C24 C29 180.0(6)
C22 C23 C24 C25 0.6(9)
C23 C24 C25 C26 -0.6(7)
C29 C24 C25 C26 179.9(4)
C23 C24 C25 Ir1 -175.9(4)
C29 C24 C25 Ir1 4.6(5)
C24 C25 C26 C27 0.1(7)
Ir1 C25 C26 C27 174.5(4)
C23 C22 C27 C26 -0.5(9)
C23 C22 C27 C28 177.8(6)
C25 C26 C27 C22 0.4(8)
C25 C26 C27 C28 -177.9(5)
C23 C24 C29 N3 174.6(5)
C25 C24 C29 N3 -5.9(7)
C23 C24 C29 O4 -11.7(9)
C25 C24 C29 O4 167.8(5)
N4 C30 C31 C36 18.2(9)
O4 C30 C31 C36 -159.8(6)
N4 C30 C31 C32 -162.8(5)
O4 C30 C31 C32 19.2(7)
C36 C31 C32 C33 -0.8(9)
C30 C31 C32 C33 -179.8(5)
C31 C32 C33 C34 0.2(9)
C32 C33 C34 C35 0.3(11)
C32 C33 C34 C37 180.0(6)
C33 C34 C35 C36 -0.1(12)
C37 C34 C35 C36 -179.8(7)
C32 C31 C36 C35 1.0(11)
C30 C31 C36 C35 -180.0(6)
C34 C35 C36 C31 -0.6(12)
C26 C25 Ir1 C2 92.6(5)
C24 C25 Ir1 C2 -93.2(4)
C26 C25 Ir1 N3 -176.3(5)
C24 C25 Ir1 N3 -2.2(4)
C26 C25 Ir1 N1 12.6(5)
C24 C25 Ir1 N1 -173.3(4)
C26 C25 Ir1 O1 -106.9(19)
C24 C25 Ir1 O1 67(2)
C26 C25 Ir1 O2 -85.9(5)
C24 C25 Ir1 O2 88.3(4)
C3 C2 Ir1 C25 92.2(5)
C1 C2 Ir1 C25 -88.3(4)
C3 C2 Ir1 N3 12.2(5)
C1 C2 Ir1 N3 -168.2(4)
C3 C2 Ir1 N1 -174.7(5)
C1 C2 Ir1 N1 4.9(3)
C3 C2 Ir1 O1 -86.3(4)
C1 C2 Ir1 O1 93.2(3)
C3 C2 Ir1 O2 145(5)
C1 C2 Ir1 O2 -35(5)
O3 C8 N1 N2 0.0(5)
C1 C8 N1 N2 -178.7(4)
O3 C8 N1 Ir1 -176.9(3)
C1 C8 N1 Ir1 4.4(6)
C25 Ir1 N1 C8 86.5(4)
C2 Ir1 N1 C8 -5.0(4)
N3 Ir1 N1 C8 33.8(11)
O1 Ir1 N1 C8 -97.3(4)
O2 Ir1 N1 C8 173.8(4)
C25 Ir1 N1 N2 -89.1(4)
C2 Ir1 N1 N2 179.4(5)
N3 Ir1 N1 N2 -141.8(8)
O1 Ir1 N1 N2 87.1(4)
O2 Ir1 N1 N2 -1.8(4)
O3 C9 N2 N1 -0.6(6)
C10 C9 N2 N1 -179.4(5)
C8 N1 N2 C9 0.4(5)
Ir1 N1 N2 C9 176.1(4)
O4 C29 N3 N4 -1.2(5)
C24 C29 N3 N4 173.6(4)
O4 C29 N3 Ir1 -170.3(3)
C24 C29 N3 Ir1 4.4(6)
C25 Ir1 N3 C29 -1.2(4)
C2 Ir1 N3 C29 90.7(4)
N1 Ir1 N3 C29 52.6(10)
O1 Ir1 N3 C29 -177.0(4)
O2 Ir1 N3 C29 -88.0(4)
C25 Ir1 N3 N4 -166.5(5)
C2 Ir1 N3 N4 -74.7(4)
N1 Ir1 N3 N4 -112.8(9)
O1 Ir1 N3 N4 17.6(5)
O2 Ir1 N3 N4 106.7(4)
O4 C30 N4 N3 -0.4(5)
C31 C30 N4 N3 -178.4(5)
C29 N3 N4 C30 0.9(5)
Ir1 N3 N4 C30 166.9(4)
C18 C17 O1 Ir1 -0.6(7)
C20 C17 O1 Ir1 178.3(3)
C25 Ir1 O1 C17 16(2)
C2 Ir1 O1 C17 176.2(4)
N3 Ir1 O1 C17 84.5(4)
N1 Ir1 O1 C17 -103.9(4)
O2 Ir1 O1 C17 -5.2(3)
C18 C19 O2 Ir1 -7.9(6)
C21 C19 O2 Ir1 173.0(3)
C25 Ir1 O2 C19 -169.2(3)
C2 Ir1 O2 C19 138(5)
N3 Ir1 O2 C19 -89.3(3)
N1 Ir1 O2 C19 97.8(3)
O1 Ir1 O2 C19 9.2(3)
N1 C8 O3 C9 -0.4(5)
C1 C8 O3 C9 178.3(5)
N2 C9 O3 C8 0.6(6)
C10 C9 O3 C8 179.5(4)
N3 C29 O4 C30 0.9(5)
C24 C29 O4 C30 -173.3(5)
N4 C30 O4 C29 -0.3(5)
C31 C30 O4 C29 178.0(4)
